data_1567896
loop_
_publ_author_name
'Wu, Tien-Lin'
'Lei, Jian'
'Hsieh, Chia-Min'
'Chen, Yi-Kuan'
'Huang, Pei-Yun'
'Lai, Po-Ting'
'Chou, Tsu-Yu'
'Lin, Wei-Chen'
'Chen, Wei'
'Yu, Chi-Hua'
'Hsu, Liang-Yan'
'Lin, Hao-Wu'
'Cheng, Chien-Hong'

_publ_section_title
;
 Substituent engineering of the diboron molecular architecture for a
 nondoped and ultrathin emitting layer.
;
_journal_issue 44
_journal_name_full 'Chemical science'
_journal_page_first 12996
_journal_page_last 13005
_journal_paper_doi 10.1039/d2sc04725j
_journal_volume 13
_journal_year 2022
_chemical_formula_sum 'C68 H72 B2 N2'
_chemical_formula_weight 938.89
_chemical_name_common tBuCzDBA
_chemical_name_systematic 5,10-bis(4-(3,6-di-tert-butyl-9H-carbazol-9-yl)-2,6-dimethylphenyl)-5,10-diboranthrene
_space_group_crystal_system triclinic
_space_group_IT_number 2
_space_group_name_Hall '-P 1'
_space_group_name_H-M_alt 'P -1'
_atom_sites_solution_hydrogens geom
_audit_block_doi 10.5517/ccdc.csd.cc2d67sn
_audit_creation_method SHELXL-2014/6
_audit_update_record
;
2022-09-30 deposited with the CCDC.	2022-11-03 downloaded from the CCDC.
;
_cell_angle_alpha 85.521(2)
_cell_angle_beta 89.469(2)
_cell_angle_gamma 89.876(2)
_cell_formula_units_Z 2
_cell_length_a 9.5981(5)
_cell_length_b 11.9160(5)
_cell_length_c 25.0597(11)
_cell_measurement_reflns_used 5902
_cell_measurement_temperature 100(2)
_cell_measurement_theta_max 24.4017
_cell_measurement_theta_min 2.2801
_cell_volume 2857.2(2)
_computing_cell_refinement 'SAINT V8.34A (Bruker AXS Inc., 2013)'
_computing_data_collection 'Bruker APEX2'
_computing_data_reduction 'SAINT V8.34A (Bruker AXS Inc., 2013)'
_computing_molecular_graphics 'Bruker SHELXTL'
_computing_publication_material 'Bruker SHELXTL'
_computing_structure_refinement 'SHELXL-2014/6 (Sheldrick, 2014)'
_diffrn_ambient_temperature 100(2)
_diffrn_detector_area_resol_mean 8.3333
_diffrn_measured_fraction_theta_full 0.994
_diffrn_measured_fraction_theta_max 0.990
_diffrn_measurement_device_type 'Bruker APEX-II CCD'
_diffrn_measurement_method '\f and \w scans'
_diffrn_radiation_type MoK\a
_diffrn_radiation_wavelength 0.71073
_diffrn_reflns_av_R_equivalents 0.0474
_diffrn_reflns_av_unetI/netI 0.0566
_diffrn_reflns_Laue_measured_fraction_full 0.994
_diffrn_reflns_Laue_measured_fraction_max 0.990
_diffrn_reflns_limit_h_max 6
_diffrn_reflns_limit_h_min -12
_diffrn_reflns_limit_k_max 14
_diffrn_reflns_limit_k_min -14
_diffrn_reflns_limit_l_max 31
_diffrn_reflns_limit_l_min -30
_diffrn_reflns_number 46194
_diffrn_reflns_point_group_measured_fraction_full 0.994
_diffrn_reflns_point_group_measured_fraction_max 0.990
_diffrn_reflns_theta_full 25.242
_diffrn_reflns_theta_max 26.432
_diffrn_reflns_theta_min 0.815
_exptl_absorpt_coefficient_mu 0.062
_exptl_absorpt_correction_T_max 0.9485
_exptl_absorpt_correction_T_min 0.8865
_exptl_absorpt_correction_type multi-scan
_exptl_absorpt_process_details 'SADABS V2014/4 (Bruker AXS Inc.)'
_exptl_crystal_colour Orange
_exptl_crystal_density_diffrn 1.091
_exptl_crystal_density_meas ?
_exptl_crystal_density_method 'not measured'
_exptl_crystal_description Lump
_exptl_crystal_F_000 1008
_exptl_crystal_preparation Luminescent
_exptl_crystal_recrystallization_method Sublimation
_exptl_crystal_size_max 0.15
_exptl_crystal_size_mid 0.14
_exptl_crystal_size_min 0.12
_refine_diff_density_max 0.297
_refine_diff_density_min -0.277
_refine_diff_density_rms 0.046
_refine_ls_extinction_method none
_refine_ls_goodness_of_fit_ref 1.044
_refine_ls_hydrogen_treatment constr
_refine_ls_matrix_type full
_refine_ls_number_parameters 745
_refine_ls_number_reflns 11610
_refine_ls_number_restraints 264
_refine_ls_restrained_S_all 1.035
_refine_ls_R_factor_all 0.1122
_refine_ls_R_factor_gt 0.0679
_refine_ls_shift/su_max 0.002
_refine_ls_shift/su_mean 0.000
_refine_ls_structure_factor_coef Fsqd
_refine_ls_weighting_details 'w=1/[\s^2^(Fo^2^)+(0.0866P)^2^+1.2121P] where P=(Fo^2^+2Fc^2^)/3'
_refine_ls_weighting_scheme calc
_refine_ls_wR_factor_gt 0.1756
_refine_ls_wR_factor_ref 0.2002
_reflns_Friedel_coverage 0.000
_reflns_number_gt 7168
_reflns_number_total 11610
_reflns_threshold_expression 'I > 2\s(I)'
_cod_data_source_file d2sc04725j2.cif
_cod_data_source_block 171130lt_0m_a
_cod_depositor_comments
;
The following automatic conversions were performed:

data item '_exptl_crystal_density_meas' value 'not measured' was
changed to '?' -- the value is perceived as not measured.

Automatic conversion script
Id: cif_fix_values 7556 2019-12-06 15:28:31Z antanas 

 Adding full bibliography for 1567894--1567896.cif.
;
_cod_database_code 1567896
_shelx_space_group_comment
;
The symmetry employed for this shelxl refinement is uniquely defined
by the following loop, which should always be used as a source of
symmetry information in preference to the above space-group names.
They are only intended as comments.
;
_shelxl_version_number 2014/6

loop_
_space_group_symop_operation_xyz
'x, y, z'
'-x, -y, -z'

loop_
_atom_site_label
_atom_site_type_symbol
_atom_site_fract_x
_atom_site_fract_y
_atom_site_fract_z
_atom_site_U_iso_or_equiv
_atom_site_adp_type
_atom_site_occupancy
_atom_site_site_symmetry_order
_atom_site_calc_flag
_atom_site_refinement_flags_posn
_atom_site_refinement_flags_adp
_atom_site_refinement_flags_occupancy
_atom_site_disorder_assembly
_atom_site_disorder_group
B1 B 0.5612(4) 0.9691(3) 0.94769(13) 0.0582(9) Uani 1 1 d . . . . .
B2 B 0.0848(4) 0.5251(3) 0.04751(12) 0.0517(8) Uani 1 1 d . . . . .
C1 C 0.6245(3) 0.9419(2) 0.89138(11) 0.0547(8) Uani 1 1 d . . . . .
C2 C 0.5938(4) 0.8432(3) 0.86800(13) 0.0749(11) Uani 1 1 d . . . . .
C3 C 0.6474(4) 0.8253(3) 0.81732(12) 0.0673(10) Uani 1 1 d . . . . .
H3 H 0.6267 0.7574 0.8015 0.081 Uiso 1 1 calc R U . . .
C4 C 0.7290(3) 0.9043(2) 0.79048(10) 0.0427(6) Uani 1 1 d . . . . .
C5 C 0.7609(3) 1.0029(2) 0.81332(10) 0.0474(7) Uani 1 1 d . . . . .
H5 H 0.8187 1.0575 0.7945 0.057 Uiso 1 1 calc R U . . .
C6 C 0.7086(3) 1.0224(2) 0.86366(10) 0.0478(7) Uani 1 1 d . . . . .
C7 C 0.4978(7) 0.7556(4) 0.8964(2) 0.155(3) Uani 1 1 d . . . . .
H7A H 0.4013 0.7824 0.8942 0.233 Uiso 1 1 calc R U . . .
H7B H 0.5245 0.7432 0.9341 0.233 Uiso 1 1 calc R U . . .
H7C H 0.5058 0.6847 0.8792 0.233 Uiso 1 1 calc R U . . .
C8 C 0.7459(4) 1.1292(3) 0.88900(12) 0.0703(10) Uani 1 1 d . . . . .
H8A H 0.6610 1.1638 0.9023 0.105 Uiso 1 1 calc R U . . .
H8B H 0.7913 1.1817 0.8623 0.105 Uiso 1 1 calc R U . . .
H8C H 0.8095 1.1113 0.9188 0.105 Uiso 1 1 calc R U . . .
C9 C 0.7603(3) 0.9497(2) 0.69143(9) 0.0383(6) Uani 1 1 d . . . . .
C10 C 0.6553(3) 1.0277(2) 0.67974(11) 0.0467(7) Uani 1 1 d . . . . .
H10 H 0.5878 1.0443 0.7060 0.056 Uiso 1 1 calc R U . . .
C11 C 0.6520(3) 1.0803(2) 0.62881(11) 0.0429(6) Uani 1 1 d . . . . .
H11 H 0.5802 1.1335 0.6202 0.052 Uiso 1 1 calc R U . . .
C12 C 0.7504(2) 1.0585(2) 0.58912(9) 0.0357(6) Uani 1 1 d . . . . .
C13 C 0.8553(2) 0.98054(19) 0.60214(9) 0.0313(5) Uani 1 1 d . . . . .
H13 H 0.9230 0.9643 0.5759 0.038 Uiso 1 1 calc R U . . .
C14 C 0.8617(2) 0.92628(19) 0.65319(9) 0.0322(5) Uani 1 1 d . . . . .
C15 C 0.9589(2) 0.84691(19) 0.67933(9) 0.0317(5) Uani 1 1 d . . . . .
C16 C 1.0837(2) 0.79797(19) 0.66412(9) 0.0325(5) Uani 1 1 d . . . . .
H16 H 1.1179 0.8126 0.6286 0.039 Uiso 1 1 calc R U . . .
C17 C 1.1588(3) 0.7279(2) 0.70047(9) 0.0373(6) Uani 1 1 d . . . . .
C18 C 1.1045(3) 0.7072(2) 0.75222(10) 0.0450(6) Uani 1 1 d . . . . .
H18 H 1.1545 0.6585 0.7771 0.054 Uiso 1 1 calc R U . . .
C19 C 0.9819(3) 0.7542(2) 0.76876(10) 0.0464(7) Uani 1 1 d . . . . .
H19 H 0.9478 0.7387 0.8043 0.056 Uiso 1 1 calc R U . . .
C20 C 0.9100(3) 0.8246(2) 0.73224(9) 0.0391(6) Uani 1 1 d . . . . .
C25 C 1.2986(3) 0.6778(2) 0.68316(10) 0.0450(6) Uani 1 1 d . . . . .
C26 C 1.2730(3) 0.6049(3) 0.63625(11) 0.0562(8) Uani 1 1 d . . . . .
H26A H 1.3617 0.5739 0.6245 0.084 Uiso 1 1 calc R U . . .
H26B H 1.2312 0.6511 0.6065 0.084 Uiso 1 1 calc R U . . .
H26C H 1.2097 0.5431 0.6479 0.084 Uiso 1 1 calc R U . . .
C27 C 1.3989(3) 0.7726(3) 0.66526(14) 0.0628(8) Uani 1 1 d . . . . .
H27A H 1.4155 0.8191 0.6951 0.094 Uiso 1 1 calc R U . . .
H27B H 1.3583 0.8192 0.6354 0.094 Uiso 1 1 calc R U . . .
H27C H 1.4873 0.7405 0.6538 0.094 Uiso 1 1 calc R U . . .
C28 C 1.3671(3) 0.6039(3) 0.72855(12) 0.0628(8) Uani 1 1 d . . . . .
H28A H 1.4574 0.5769 0.7163 0.094 Uiso 1 1 calc R U . . .
H28B H 1.3068 0.5395 0.7390 0.094 Uiso 1 1 calc R U . . .
H28C H 1.3807 0.6483 0.7594 0.094 Uiso 1 1 calc R U . . .
C29 C 0.6420(4) 0.9408(3) 1.00107(12) 0.0656(9) Uani 1 1 d . . . . .
C30 C 0.7705(4) 0.8875(3) 1.00150(15) 0.0873(12) Uani 1 1 d . . . . .
H30 H 0.8094 0.8660 0.9688 0.105 Uiso 1 1 calc R U . . .
C31 C 0.8440(5) 0.8647(4) 1.04892(17) 0.1068(16) Uani 1 1 d . . . . .
H31 H 0.9321 0.8284 1.0481 0.128 Uiso 1 1 calc R U . . .
C32 C 0.7892(5) 0.8945(4) 1.09707(16) 0.0974(14) Uani 1 1 d . . . . .
H32 H 0.8395 0.8803 1.1294 0.117 Uiso 1 1 calc R U . . .
C33 C 0.6599(4) 0.9455(3) 1.09722(13) 0.0764(10) Uani 1 1 d . . . . .
H33 H 0.6210 0.9638 1.1304 0.092 Uiso 1 1 calc R U . . .
C34 C 0.5840(4) 0.9712(3) 1.05069(12) 0.0624(8) Uani 1 1 d . . . . .
C35 C 0.1554(3) 0.5536(2) 0.10156(10) 0.0496(7) Uani 1 1 d . . . . .
C36 C 0.0702(3) 0.5777(2) 0.14510(10) 0.0459(7) Uani 1 1 d . . . . .
C37 C 0.1310(3) 0.5993(2) 0.19359(10) 0.0433(6) Uani 1 1 d . . . . .
H37 H 0.0738 0.6189 0.2226 0.052 Uiso 1 1 calc R U . . .
C38 C 0.2741(3) 0.5925(2) 0.19976(9) 0.0430(6) Uani 1 1 d . . . . .
C39 C 0.3588(3) 0.5694(3) 0.15710(10) 0.0521(7) Uani 1 1 d . . . . .
H39 H 0.4569 0.5648 0.1616 0.062 Uiso 1 1 calc R U . . .
C40 C 0.3008(3) 0.5529(3) 0.10735(11) 0.0558(8) Uani 1 1 d . . . . .
C41 C -0.0862(3) 0.5819(3) 0.14059(11) 0.0565(8) Uani 1 1 d . . . . .
H41A H -0.1228 0.5052 0.1407 0.085 Uiso 1 1 calc R U . . .
H41B H -0.1118 0.6247 0.1071 0.085 Uiso 1 1 calc R U . . .
H41C H -0.1257 0.6186 0.1710 0.085 Uiso 1 1 calc R U . . .
C42 C 0.3968(4) 0.5340(4) 0.06047(13) 0.0846(12) Uani 1 1 d . . . . .
H42A H 0.4905 0.5155 0.0737 0.127 Uiso 1 1 calc R U . . .
H42B H 0.4006 0.6026 0.0362 0.127 Uiso 1 1 calc R U . . .
H42C H 0.3613 0.4718 0.0412 0.127 Uiso 1 1 calc R U . . .
C43 C 0.2925(2) 0.5509(2) 0.29899(9) 0.0363(6) Uani 1 1 d . . . . .
C44 C 0.1868(3) 0.4725(2) 0.30983(10) 0.0428(6) Uani 1 1 d . . . . .
H44 H 0.1253 0.4531 0.2826 0.051 Uiso 1 1 calc R U . . .
C45 C 0.1742(3) 0.4242(2) 0.36122(10) 0.0411(6) Uani 1 1 d . . . . .
H45 H 0.1012 0.3716 0.3690 0.049 Uiso 1 1 calc R U . . .
C46 C 0.2642(2) 0.4487(2) 0.40305(9) 0.0332(5) Uani 1 1 d . . . . .
C47 C 0.3704(2) 0.52591(19) 0.39084(9) 0.0300(5) Uani 1 1 d . . . . .
H47 H 0.4333 0.5438 0.4179 0.036 Uiso 1 1 calc R U . . .
C48 C 0.3851(2) 0.57718(19) 0.33928(9) 0.0304(5) Uani 1 1 d . . . . .
C49 C 0.4884(2) 0.65306(19) 0.31406(9) 0.0306(5) Uani 1 1 d . . . . .
C50 C 0.6071(2) 0.70321(19) 0.33241(9) 0.0317(5) Uani 1 1 d . . . . .
H50 H 0.6316 0.6908 0.3690 0.038 Uiso 1 1 calc R U . . .
C51 C 0.6905(2) 0.7714(2) 0.29787(9) 0.0358(6) Uani 1 1 d . . . . .
C52 C 0.6487(3) 0.7900(2) 0.24445(10) 0.0450(6) Uani 1 1 d . . . . .
H52 H 0.7034 0.8382 0.2207 0.054 Uiso 1 1 calc R U . . .
C53 C 0.5313(3) 0.7411(2) 0.22483(10) 0.0452(7) Uani 1 1 d . . . . .
H53 H 0.5053 0.7555 0.1884 0.054 Uiso 1 1 calc R U . . .
C54 C 0.4528(2) 0.6708(2) 0.25967(9) 0.0372(6) Uani 1 1 d . . . . .
C59 C 0.8243(3) 0.8230(2) 0.31865(10) 0.0424(6) Uani 1 1 d . . . . .
C60 C 0.9060(3) 0.8911(3) 0.27464(11) 0.0630(9) Uani 1 1 d . . . . .
H60A H 0.8492 0.9547 0.2603 0.094 Uiso 1 1 calc R U . . .
H60B H 0.9291 0.8429 0.2459 0.094 Uiso 1 1 calc R U . . .
H60C H 0.9920 0.9193 0.2895 0.094 Uiso 1 1 calc R U . . .
C61 C 0.9189(3) 0.7284(3) 0.34172(13) 0.0597(8) Uani 1 1 d . . . . .
H61A H 1.0076 0.7602 0.3523 0.089 Uiso 1 1 calc R U . . .
H61B H 0.9362 0.6750 0.3146 0.089 Uiso 1 1 calc R U . . .
H61C H 0.8736 0.6893 0.3731 0.089 Uiso 1 1 calc R U . . .
C62 C 0.7863(3) 0.9006(3) 0.36252(11) 0.0536(8) Uani 1 1 d . . . . .
H62A H 0.8715 0.9326 0.3763 0.080 Uiso 1 1 calc R U . . .
H62B H 0.7371 0.8573 0.3917 0.080 Uiso 1 1 calc R U . . .
H62C H 0.7261 0.9615 0.3476 0.080 Uiso 1 1 calc R U . . .
C63 C 0.0148(3) 0.4076(3) 0.04450(10) 0.0559(8) Uani 1 1 d . . . . .
C64 C 0.0336(4) 0.3220(3) 0.08497(11) 0.0665(9) Uani 1 1 d . . . . .
H64 H 0.0952 0.3341 0.1134 0.080 Uiso 1 1 calc R U . . .
C65 C -0.0351(4) 0.2195(3) 0.08485(12) 0.0715(10) Uani 1 1 d . . . . .
H65 H -0.0210 0.1626 0.1130 0.086 Uiso 1 1 calc R U . . .
C66 C -0.1248(4) 0.2010(3) 0.04310(12) 0.0674(9) Uani 1 1 d . . . . .
H66 H -0.1744 0.1321 0.0432 0.081 Uiso 1 1 calc R U . . .
C67 C -0.1417(3) 0.2832(3) 0.00154(11) 0.0591(8) Uani 1 1 d . . . . .
H67 H -0.2015 0.2689 -0.0271 0.071 Uiso 1 1 calc R U . . .
C68 C -0.0733(3) 0.3863(3) 0.00056(10) 0.0514(7) Uani 1 1 d . . . . .
C21 C 0.7417(14) 1.1137(13) 0.5344(8) 0.041(2) Uani 0.409(4) 1 d D U P A 1
C22 C 0.8613(8) 1.0847(6) 0.4966(3) 0.0529(19) Uani 0.409(4) 1 d D U P A 1
H22A H 0.9505 1.1049 0.5120 0.079 Uiso 0.409(4) 1 calc R U P A 1
H22B H 0.8495 1.1270 0.4618 0.079 Uiso 0.409(4) 1 calc R U P A 1
H22C H 0.8602 1.0039 0.4919 0.079 Uiso 0.409(4) 1 calc R U P A 1
C23 C 0.7405(7) 1.2424(5) 0.5364(3) 0.0467(17) Uani 0.409(4) 1 d D U P A 1
H23A H 0.6576 1.2650 0.5560 0.070 Uiso 0.409(4) 1 calc R U P A 1
H23B H 0.7389 1.2783 0.4998 0.070 Uiso 0.409(4) 1 calc R U P A 1
H23C H 0.8243 1.2660 0.5545 0.070 Uiso 0.409(4) 1 calc R U P A 1
C24 C 0.6060(7) 1.0769(6) 0.5102(3) 0.0525(18) Uani 0.409(4) 1 d D U P A 1
H24A H 0.6104 0.9962 0.5051 0.079 Uiso 0.409(4) 1 calc R U P A 1
H24B H 0.5920 1.1192 0.4755 0.079 Uiso 0.409(4) 1 calc R U P A 1
H24C H 0.5282 1.0915 0.5343 0.079 Uiso 0.409(4) 1 calc R U P A 1
C21' C 0.7425(10) 1.1229(9) 0.5320(5) 0.0397(18) Uani 0.591(4) 1 d D U P A 2
C22' C 0.7467(6) 1.0365(4) 0.49009(17) 0.0503(13) Uani 0.591(4) 1 d D U P A 2
H22D H 0.6668 0.9856 0.4955 0.075 Uiso 0.591(4) 1 calc R U P A 2
H22E H 0.8333 0.9930 0.4936 0.075 Uiso 0.591(4) 1 calc R U P A 2
H22F H 0.7425 1.0755 0.4542 0.075 Uiso 0.591(4) 1 calc R U P A 2
C23' C 0.8728(5) 1.1970(4) 0.5249(2) 0.0578(14) Uani 0.591(4) 1 d D U P A 2
H23D H 0.8726 1.2371 0.4892 0.087 Uiso 0.591(4) 1 calc R U P A 2
H23E H 0.9563 1.1497 0.5288 0.087 Uiso 0.591(4) 1 calc R U P A 2
H23F H 0.8728 1.2517 0.5522 0.087 Uiso 0.591(4) 1 calc R U P A 2
C24' C 0.6148(5) 1.1962(4) 0.5234(2) 0.0538(13) Uani 0.591(4) 1 d D U P A 2
H24D H 0.6137 1.2537 0.5493 0.081 Uiso 0.591(4) 1 calc R U P A 2
H24E H 0.5309 1.1496 0.5283 0.081 Uiso 0.591(4) 1 calc R U P A 2
H24F H 0.6169 1.2329 0.4870 0.081 Uiso 0.591(4) 1 calc R U P A 2
C55 C 0.2521(12) 0.3854(11) 0.4590(7) 0.039(2) Uani 0.480(4) 1 d D U P B 1
C56 C 0.3758(6) 0.3034(6) 0.4672(3) 0.0604(17) Uani 0.480(4) 1 d D U P B 1
H56A H 0.4634 0.3454 0.4628 0.091 Uiso 0.480(4) 1 calc R U P B 1
H56B H 0.3718 0.2471 0.4408 0.091 Uiso 0.480(4) 1 calc R U P B 1
H56C H 0.3708 0.2657 0.5033 0.091 Uiso 0.480(4) 1 calc R U P B 1
C57 C 0.2597(7) 0.4687(5) 0.5016(2) 0.0440(14) Uani 0.480(4) 1 d D U P B 1
H57A H 0.3484 0.5093 0.4982 0.066 Uiso 0.480(4) 1 calc R U P B 1
H57B H 0.2530 0.4283 0.5371 0.066 Uiso 0.480(4) 1 calc R U P B 1
H57C H 0.1825 0.5225 0.4970 0.066 Uiso 0.480(4) 1 calc R U P B 1
C58 C 0.1174(6) 0.3174(5) 0.4666(2) 0.0494(16) Uani 0.480(4) 1 d D U P B 1
H58A H 0.1148 0.2791 0.5026 0.074 Uiso 0.480(4) 1 calc R U P B 1
H58B H 0.1138 0.2613 0.4400 0.074 Uiso 0.480(4) 1 calc R U P B 1
H58C H 0.0371 0.3681 0.4620 0.074 Uiso 0.480(4) 1 calc R U P B 1
C55' C 0.2383(10) 0.3963(10) 0.4595(6) 0.040(2) Uani 0.520(4) 1 d D U P B 2
C56' C 0.2404(6) 0.2677(4) 0.4588(2) 0.0474(14) Uani 0.520(4) 1 d D U P B 2
H56D H 0.1655 0.2439 0.4359 0.071 Uiso 0.520(4) 1 calc R U P B 2
H56E H 0.2267 0.2333 0.4953 0.071 Uiso 0.520(4) 1 calc R U P B 2
H56F H 0.3304 0.2437 0.4447 0.071 Uiso 0.520(4) 1 calc R U P B 2
C57' C 0.3472(6) 0.4289(5) 0.4992(2) 0.0432(13) Uani 0.520(4) 1 d D U P B 2
H57D H 0.4398 0.4067 0.4869 0.065 Uiso 0.520(4) 1 calc R U P B 2
H57E H 0.3273 0.3904 0.5344 0.065 Uiso 0.520(4) 1 calc R U P B 2
H57F H 0.3447 0.5105 0.5017 0.065 Uiso 0.520(4) 1 calc R U P B 2
C58' C 0.0944(5) 0.4350(5) 0.4786(2) 0.0494(14) Uani 0.520(4) 1 d D U P B 2
H58D H 0.0911 0.5174 0.4763 0.074 Uiso 0.520(4) 1 calc R U P B 2
H58E H 0.0785 0.4055 0.5157 0.074 Uiso 0.520(4) 1 calc R U P B 2
H58F H 0.0220 0.4067 0.4558 0.074 Uiso 0.520(4) 1 calc R U P B 2
N1 N 0.7872(2) 0.88510(19) 0.73915(8) 0.0437(5) Uani 1 1 d . . . . .
N2 N 0.3326(2) 0.60872(18) 0.25060(7) 0.0417(5) Uani 1 1 d . . . . .

loop_
_atom_site_aniso_label
_atom_site_aniso_U_11
_atom_site_aniso_U_22
_atom_site_aniso_U_33
_atom_site_aniso_U_23
_atom_site_aniso_U_13
_atom_site_aniso_U_12
B1 0.086(3) 0.047(2) 0.0401(19) -0.0006(15) 0.0267(18) 0.0035(18)
B2 0.062(2) 0.065(2) 0.0294(16) -0.0122(15) -0.0073(14) -0.0044(17)
C1 0.0768(19) 0.0477(17) 0.0388(16) -0.0024(13) 0.0249(14) 0.0047(15)
C2 0.112(3) 0.0511(19) 0.061(2) -0.0067(16) 0.051(2) -0.0160(18)
C3 0.098(2) 0.0488(18) 0.0565(19) -0.0186(15) 0.0410(18) -0.0156(17)
C4 0.0527(15) 0.0480(16) 0.0276(13) -0.0065(12) 0.0146(11) -0.0032(12)
C5 0.0561(16) 0.0547(17) 0.0317(14) -0.0058(12) 0.0109(12) -0.0141(13)
C6 0.0627(17) 0.0508(17) 0.0304(14) -0.0070(12) 0.0125(12) -0.0043(13)
C7 0.256(7) 0.075(3) 0.137(4) -0.035(3) 0.138(5) -0.071(4)
C8 0.101(3) 0.073(2) 0.0393(17) -0.0203(16) 0.0108(16) -0.0215(19)
C9 0.0428(13) 0.0432(15) 0.0295(13) -0.0077(11) 0.0097(11) -0.0040(11)
C10 0.0428(14) 0.0571(18) 0.0413(16) -0.0134(13) 0.0149(12) -0.0009(13)
C11 0.0394(13) 0.0418(15) 0.0487(16) -0.0115(13) 0.0042(12) 0.0042(11)
C12 0.0381(12) 0.0347(14) 0.0353(13) -0.0089(11) 0.0024(10) -0.0065(11)
C13 0.0335(11) 0.0315(13) 0.0296(12) -0.0077(10) 0.0052(10) -0.0051(10)
C14 0.0360(12) 0.0329(13) 0.0286(12) -0.0093(10) 0.0067(10) -0.0084(10)
C15 0.0416(12) 0.0312(13) 0.0230(12) -0.0063(10) 0.0032(10) -0.0067(10)
C16 0.0401(12) 0.0337(13) 0.0242(12) -0.0054(10) 0.0031(10) -0.0032(10)
C17 0.0478(14) 0.0362(14) 0.0285(13) -0.0065(11) -0.0015(11) -0.0015(11)
C18 0.0609(16) 0.0452(16) 0.0288(14) -0.0010(12) -0.0043(12) 0.0019(13)
C19 0.0666(17) 0.0515(17) 0.0208(12) -0.0017(12) 0.0064(12) -0.0044(14)
C20 0.0491(14) 0.0408(15) 0.0281(13) -0.0075(11) 0.0076(11) -0.0055(12)
C25 0.0541(15) 0.0446(16) 0.0365(14) -0.0058(12) -0.0036(12) 0.0097(13)
C26 0.0617(17) 0.0630(19) 0.0459(17) -0.0173(14) -0.0045(14) 0.0197(15)
C27 0.0440(15) 0.068(2) 0.076(2) -0.0057(17) -0.0001(15) 0.0060(15)
C28 0.074(2) 0.067(2) 0.0483(18) -0.0086(15) -0.0141(15) 0.0240(17)
C29 0.087(2) 0.063(2) 0.0443(18) 0.0046(15) 0.0263(16) 0.0124(18)
C30 0.104(3) 0.100(3) 0.055(2) 0.008(2) 0.029(2) 0.039(2)
C31 0.101(3) 0.144(4) 0.069(3) 0.028(3) 0.025(2) 0.052(3)
C32 0.100(3) 0.130(4) 0.058(2) 0.021(2) 0.017(2) 0.028(3)
C33 0.094(3) 0.088(3) 0.0443(19) 0.0104(18) 0.0213(18) 0.020(2)
C34 0.089(2) 0.0594(19) 0.0378(17) 0.0006(14) 0.0244(16) 0.0059(17)
C35 0.0650(17) 0.0571(18) 0.0277(14) -0.0092(12) -0.0080(13) -0.0052(14)
C36 0.0528(15) 0.0565(17) 0.0284(13) -0.0024(12) -0.0103(12) -0.0107(13)
C37 0.0484(14) 0.0561(17) 0.0262(13) -0.0067(12) -0.0040(11) -0.0081(13)
C38 0.0533(15) 0.0525(16) 0.0237(12) -0.0057(11) -0.0117(11) -0.0086(13)
C39 0.0509(15) 0.074(2) 0.0329(15) -0.0147(14) -0.0061(12) 0.0018(14)
C40 0.0596(17) 0.076(2) 0.0343(15) -0.0172(14) -0.0067(13) 0.0049(15)
C41 0.0509(16) 0.081(2) 0.0368(15) 0.0011(15) -0.0097(13) -0.0158(15)
C42 0.078(2) 0.137(4) 0.0427(18) -0.031(2) -0.0023(17) 0.020(2)
C43 0.0382(12) 0.0448(15) 0.0264(12) -0.0051(11) -0.0064(10) -0.0065(11)
C44 0.0404(13) 0.0534(16) 0.0356(14) -0.0090(12) -0.0126(11) -0.0141(12)
C45 0.0398(13) 0.0416(15) 0.0421(15) -0.0045(12) -0.0050(11) -0.0153(11)
C46 0.0356(12) 0.0332(13) 0.0311(13) -0.0031(10) -0.0040(10) -0.0038(10)
C47 0.0309(11) 0.0350(13) 0.0249(12) -0.0064(10) -0.0036(9) -0.0037(10)
C48 0.0323(11) 0.0337(13) 0.0265(12) -0.0093(10) -0.0058(9) -0.0033(10)
C49 0.0357(12) 0.0326(13) 0.0245(12) -0.0080(10) -0.0001(9) -0.0026(10)
C50 0.0363(12) 0.0356(13) 0.0242(12) -0.0081(10) -0.0017(9) -0.0015(10)
C51 0.0383(12) 0.0401(14) 0.0298(13) -0.0080(11) 0.0040(10) -0.0077(11)
C52 0.0513(15) 0.0544(17) 0.0288(13) -0.0005(12) 0.0045(11) -0.0140(13)
C53 0.0524(15) 0.0600(18) 0.0226(12) 0.0009(12) -0.0034(11) -0.0108(13)
C54 0.0400(13) 0.0470(15) 0.0253(12) -0.0066(11) -0.0038(10) -0.0051(11)
C59 0.0403(13) 0.0504(16) 0.0374(14) -0.0089(12) 0.0028(11) -0.0171(12)
C60 0.0621(18) 0.081(2) 0.0467(17) -0.0123(16) 0.0128(14) -0.0377(16)
C61 0.0362(14) 0.074(2) 0.070(2) -0.0149(17) -0.0025(14) -0.0122(14)
C62 0.0518(15) 0.0624(19) 0.0491(17) -0.0214(14) 0.0070(13) -0.0224(14)
C63 0.076(2) 0.066(2) 0.0260(14) -0.0070(13) -0.0071(13) -0.0098(16)
C64 0.094(2) 0.075(2) 0.0304(15) -0.0043(15) -0.0099(15) -0.0118(19)
C65 0.102(3) 0.071(2) 0.0411(18) 0.0022(16) -0.0056(17) -0.016(2)
C66 0.089(2) 0.069(2) 0.0439(18) -0.0077(16) 0.0085(17) -0.0248(18)
C67 0.0711(19) 0.070(2) 0.0382(16) -0.0153(15) -0.0034(14) -0.0157(16)
C68 0.0635(17) 0.0620(19) 0.0299(14) -0.0105(13) -0.0089(12) -0.0065(15)
C21 0.044(4) 0.035(4) 0.045(5) -0.006(4) -0.001(4) 0.004(4)
C22 0.062(4) 0.054(4) 0.040(4) 0.010(3) 0.008(3) 0.015(3)
C23 0.056(4) 0.033(3) 0.050(4) 0.000(3) 0.000(3) 0.001(3)
C24 0.055(4) 0.046(4) 0.056(4) -0.003(3) -0.014(3) -0.002(3)
C21' 0.045(3) 0.038(3) 0.036(3) 0.001(3) 0.000(3) 0.000(3)
C22' 0.069(3) 0.050(3) 0.031(2) 0.000(2) -0.002(2) 0.002(2)
C23' 0.064(3) 0.051(3) 0.055(3) 0.017(2) -0.009(2) -0.014(2)
C24' 0.061(3) 0.050(3) 0.051(3) -0.004(2) -0.010(2) 0.010(2)
C55 0.039(4) 0.039(4) 0.037(4) -0.001(3) 0.004(3) -0.001(3)
C56 0.058(3) 0.059(4) 0.062(4) 0.013(3) 0.010(3) 0.008(3)
C57 0.046(3) 0.052(3) 0.034(3) 0.001(3) 0.001(3) -0.012(3)
C58 0.052(3) 0.049(3) 0.047(3) -0.006(3) 0.005(3) -0.016(3)
C55' 0.041(3) 0.040(4) 0.039(4) 0.000(3) -0.002(3) -0.013(3)
C56' 0.054(3) 0.039(3) 0.049(3) 0.001(2) -0.006(2) -0.012(2)
C57' 0.050(3) 0.048(3) 0.031(3) 0.004(2) -0.006(2) -0.011(3)
C58' 0.051(3) 0.053(3) 0.044(3) 0.001(2) 0.006(2) -0.007(2)
N1 0.0506(12) 0.0522(14) 0.0286(11) -0.0056(10) 0.0130(9) 0.0014(10)
N2 0.0462(12) 0.0557(14) 0.0239(10) -0.0054(10) -0.0088(9) -0.0126(10)

loop_
_atom_type_symbol
_atom_type_description
_atom_type_scat_dispersion_real
_atom_type_scat_dispersion_imag
_atom_type_scat_source
C C 0.0033 0.0016 'International Tables Vol C Tables 4.2.6.8 and 6.1.1.4'
H H 0.0000 0.0000 'International Tables Vol C Tables 4.2.6.8 and 6.1.1.4'
B B 0.0013 0.0007 'International Tables Vol C Tables 4.2.6.8 and 6.1.1.4'
N N 0.0061 0.0033 'International Tables Vol C Tables 4.2.6.8 and 6.1.1.4'

loop_
_citation_id
_citation_doi
_citation_year
1 10.1039/D2SC04725J 2022

loop_
_geom_angle_atom_site_label_1
_geom_angle_atom_site_label_2
_geom_angle_atom_site_label_3
_geom_angle
_geom_angle_site_symmetry_1
_geom_angle_site_symmetry_3
_geom_angle_publ_flag
C34 B1 C29 119.5(3) 2_677 . ?
C34 B1 C1 118.7(3) 2_677 . ?
C29 B1 C1 121.7(3) . . ?
C68 B2 C63 119.4(2) 2_565 . ?
C68 B2 C35 121.5(3) 2_565 . ?
C63 B2 C35 118.9(3) . . ?
C2 C1 C6 119.2(2) . . ?
C2 C1 B1 122.2(3) . . ?
C6 C1 B1 118.6(3) . . ?
C1 C2 C3 120.0(3) . . ?
C1 C2 C7 120.4(3) . . ?
C3 C2 C7 119.6(3) . . ?
C4 C3 C2 120.5(3) . . ?
C4 C3 H3 119.8 . . ?
C2 C3 H3 119.8 . . ?
C3 C4 C5 120.2(2) . . ?
C3 C4 N1 120.7(2) . . ?
C5 C4 N1 119.0(2) . . ?
C4 C5 C6 120.3(2) . . ?
C4 C5 H5 119.9 . . ?
C6 C5 H5 119.9 . . ?
C5 C6 C1 119.8(2) . . ?
C5 C6 C8 120.2(3) . . ?
C1 C6 C8 120.0(2) . . ?
C2 C7 H7A 109.5 . . ?
C2 C7 H7B 109.5 . . ?
H7A C7 H7B 109.5 . . ?
C2 C7 H7C 109.5 . . ?
H7A C7 H7C 109.5 . . ?
H7B C7 H7C 109.5 . . ?
C6 C8 H8A 109.5 . . ?
C6 C8 H8B 109.5 . . ?
H8A C8 H8B 109.5 . . ?
C6 C8 H8C 109.5 . . ?
H8A C8 H8C 109.5 . . ?
H8B C8 H8C 109.5 . . ?
C10 C9 N1 129.5(2) . . ?
C10 C9 C14 121.4(2) . . ?
N1 C9 C14 109.1(2) . . ?
C11 C10 C9 117.8(2) . . ?
C11 C10 H10 121.1 . . ?
C9 C10 H10 121.1 . . ?
C10 C11 C12 122.7(2) . . ?
C10 C11 H11 118.7 . . ?
C12 C11 H11 118.7 . . ?
C13 C12 C11 118.2(2) . . ?
C13 C12 C21 120.3(5) . . ?
C11 C12 C21 121.4(6) . . ?
C13 C12 C21' 121.5(4) . . ?
C11 C12 C21' 120.2(4) . . ?
C14 C13 C12 120.5(2) . . ?
C14 C13 H13 119.8 . . ?
C12 C13 H13 119.8 . . ?
C13 C14 C9 119.3(2) . . ?
C13 C14 C15 133.6(2) . . ?
C9 C14 C15 107.0(2) . . ?
C16 C15 C20 118.9(2) . . ?
C16 C15 C14 134.5(2) . . ?
C20 C15 C14 106.5(2) . . ?
C17 C16 C15 120.7(2) . . ?
C17 C16 H16 119.7 . . ?
C15 C16 H16 119.7 . . ?
C16 C17 C18 118.1(2) . . ?
C16 C17 C25 119.7(2) . . ?
C18 C17 C25 122.2(2) . . ?
C19 C18 C17 122.9(2) . . ?
C19 C18 H18 118.6 . . ?
C17 C18 H18 118.6 . . ?
C18 C19 C20 118.1(2) . . ?
C18 C19 H19 121.0 . . ?
C20 C19 H19 121.0 . . ?
C19 C20 N1 129.4(2) . . ?
C19 C20 C15 121.3(2) . . ?
N1 C20 C15 109.2(2) . . ?
C27 C25 C28 108.3(2) . . ?
C27 C25 C26 109.4(2) . . ?
C28 C25 C26 108.3(2) . . ?
C27 C25 C17 109.6(2) . . ?
C28 C25 C17 112.4(2) . . ?
C26 C25 C17 108.9(2) . . ?
C25 C26 H26A 109.5 . . ?
C25 C26 H26B 109.5 . . ?
H26A C26 H26B 109.5 . . ?
C25 C26 H26C 109.5 . . ?
H26A C26 H26C 109.5 . . ?
H26B C26 H26C 109.5 . . ?
C25 C27 H27A 109.5 . . ?
C25 C27 H27B 109.5 . . ?
H27A C27 H27B 109.5 . . ?
C25 C27 H27C 109.5 . . ?
H27A C27 H27C 109.5 . . ?
H27B C27 H27C 109.5 . . ?
C25 C28 H28A 109.5 . . ?
C25 C28 H28B 109.5 . . ?
H28A C28 H28B 109.5 . . ?
C25 C28 H28C 109.5 . . ?
H28A C28 H28C 109.5 . . ?
H28B C28 H28C 109.5 . . ?
C30 C29 C34 118.6(3) . . ?
C30 C29 B1 121.5(3) . . ?
C34 C29 B1 119.9(3) . . ?
C29 C30 C31 121.4(3) . . ?
C29 C30 H30 119.3 . . ?
C31 C30 H30 119.3 . . ?
C32 C31 C30 120.4(4) . . ?
C32 C31 H31 119.8 . . ?
C30 C31 H31 119.8 . . ?
C33 C32 C31 118.6(4) . . ?
C33 C32 H32 120.7 . . ?
C31 C32 H32 120.7 . . ?
C32 C33 C34 122.8(3) . . ?
C32 C33 H33 118.6 . . ?
C34 C33 H33 118.6 . . ?
C33 C34 C29 118.1(3) . . ?
C33 C34 B1 121.3(3) . 2_677 ?
C29 C34 B1 120.5(3) . 2_677 ?
C40 C35 C36 119.4(2) . . ?
C40 C35 B2 121.6(2) . . ?
C36 C35 B2 119.0(3) . . ?
C37 C36 C35 119.6(2) . . ?
C37 C36 C41 118.9(2) . . ?
C35 C36 C41 121.5(2) . . ?
C38 C37 C36 120.5(2) . . ?
C38 C37 H37 119.7 . . ?
C36 C37 H37 119.7 . . ?
C39 C38 C37 120.2(2) . . ?
C39 C38 N2 120.5(2) . . ?
C37 C38 N2 119.3(2) . . ?
C38 C39 C40 120.3(3) . . ?
C38 C39 H39 119.9 . . ?
C40 C39 H39 119.9 . . ?
C39 C40 C35 119.8(2) . . ?
C39 C40 C42 119.1(3) . . ?
C35 C40 C42 121.1(2) . . ?
C36 C41 H41A 109.5 . . ?
C36 C41 H41B 109.5 . . ?
H41A C41 H41B 109.5 . . ?
C36 C41 H41C 109.5 . . ?
H41A C41 H41C 109.5 . . ?
H41B C41 H41C 109.5 . . ?
C40 C42 H42A 109.5 . . ?
C40 C42 H42B 109.5 . . ?
H42A C42 H42B 109.5 . . ?
C40 C42 H42C 109.5 . . ?
H42A C42 H42C 109.5 . . ?
H42B C42 H42C 109.5 . . ?
C44 C43 N2 130.0(2) . . ?
C44 C43 C48 120.6(2) . . ?
N2 C43 C48 109.25(19) . . ?
C45 C44 C43 117.9(2) . . ?
C45 C44 H44 121.1 . . ?
C43 C44 H44 121.1 . . ?
C44 C45 C46 123.4(2) . . ?
C44 C45 H45 118.3 . . ?
C46 C45 H45 118.3 . . ?
C47 C46 C45 117.4(2) . . ?
C47 C46 C55' 122.4(4) . . ?
C45 C46 C55' 120.1(4) . . ?
C47 C46 C55 121.2(5) . . ?
C45 C46 C55 121.2(5) . . ?
C46 C47 C48 120.6(2) . . ?
C46 C47 H47 119.7 . . ?
C48 C47 H47 119.7 . . ?
C47 C48 C43 120.1(2) . . ?
C47 C48 C49 133.02(19) . . ?
C43 C48 C49 106.77(19) . . ?
C50 C49 C54 119.5(2) . . ?
C50 C49 C48 133.5(2) . . ?
C54 C49 C48 106.98(19) . . ?
C49 C50 C51 120.8(2) . . ?
C49 C50 H50 119.6 . . ?
C51 C50 H50 119.6 . . ?
C50 C51 C52 117.8(2) . . ?
C50 C51 C59 119.9(2) . . ?
C52 C51 C59 122.3(2) . . ?
C53 C52 C51 122.8(2) . . ?
C53 C52 H52 118.6 . . ?
C51 C52 H52 118.6 . . ?
C54 C53 C52 118.0(2) . . ?
C54 C53 H53 121.0 . . ?
C52 C53 H53 121.0 . . ?
C53 C54 N2 130.2(2) . . ?
C53 C54 C49 120.9(2) . . ?
N2 C54 C49 108.9(2) . . ?
C61 C59 C60 107.8(2) . . ?
C61 C59 C62 109.5(2) . . ?
C60 C59 C62 108.6(2) . . ?
C61 C59 C51 109.0(2) . . ?
C60 C59 C51 112.7(2) . . ?
C62 C59 C51 109.2(2) . . ?
C59 C60 H60A 109.5 . . ?
C59 C60 H60B 109.5 . . ?
H60A C60 H60B 109.5 . . ?
C59 C60 H60C 109.5 . . ?
H60A C60 H60C 109.5 . . ?
H60B C60 H60C 109.5 . . ?
C59 C61 H61A 109.5 . . ?
C59 C61 H61B 109.5 . . ?
H61A C61 H61B 109.5 . . ?
C59 C61 H61C 109.5 . . ?
H61A C61 H61C 109.5 . . ?
H61B C61 H61C 109.5 . . ?
C59 C62 H62A 109.5 . . ?
C59 C62 H62B 109.5 . . ?
H62A C62 H62B 109.5 . . ?
C59 C62 H62C 109.5 . . ?
H62A C62 H62C 109.5 . . ?
H62B C62 H62C 109.5 . . ?
C64 C63 C68 118.4(3) . . ?
C64 C63 B2 121.0(2) . . ?
C68 C63 B2 120.6(3) . . ?
C65 C64 C63 121.8(3) . . ?
C65 C64 H64 119.1 . . ?
C63 C64 H64 119.1 . . ?
C64 C65 C66 119.4(3) . . ?
C64 C65 H65 120.3 . . ?
C66 C65 H65 120.3 . . ?
C67 C66 C65 119.9(3) . . ?
C67 C66 H66 120.1 . . ?
C65 C66 H66 120.1 . . ?
C66 C67 C68 121.8(3) . . ?
C66 C67 H67 119.1 . . ?
C68 C67 H67 119.1 . . ?
C67 C68 C63 118.6(3) . . ?
C67 C68 B2 121.8(2) . 2_565 ?
C63 C68 B2 119.6(3) . 2_565 ?
C12 C21 C24 107.7(10) . . ?
C12 C21 C22 114.8(11) . . ?
C24 C21 C22 107.8(10) . . ?
C12 C21 C23 110.1(10) . . ?
C24 C21 C23 109.1(11) . . ?
C22 C21 C23 107.2(11) . . ?
C21 C22 H22A 109.5 . . ?
C21 C22 H22B 109.5 . . ?
H22A C22 H22B 109.5 . . ?
C21 C22 H22C 109.5 . . ?
H22A C22 H22C 109.5 . . ?
H22B C22 H22C 109.5 . . ?
C21 C23 H23A 109.5 . . ?
C21 C23 H23B 109.5 . . ?
H23A C23 H23B 109.5 . . ?
C21 C23 H23C 109.5 . . ?
H23A C23 H23C 109.5 . . ?
H23B C23 H23C 109.5 . . ?
C21 C24 H24A 109.5 . . ?
C21 C24 H24B 109.5 . . ?
H24A C24 H24B 109.5 . . ?
C21 C24 H24C 109.5 . . ?
H24A C24 H24C 109.5 . . ?
H24B C24 H24C 109.5 . . ?
C24' C21' C22' 109.2(7) . . ?
C24' C21' C23' 108.9(7) . . ?
C22' C21' C23' 108.5(7) . . ?
C24' C21' C12 114.3(7) . . ?
C22' C21' C12 108.5(7) . . ?
C23' C21' C12 107.3(7) . . ?
C21' C22' H22D 109.5 . . ?
C21' C22' H22E 109.5 . . ?
H22D C22' H22E 109.5 . . ?
C21' C22' H22F 109.5 . . ?
H22D C22' H22F 109.5 . . ?
H22E C22' H22F 109.5 . . ?
C21' C23' H23D 109.5 . . ?
C21' C23' H23E 109.5 . . ?
H23D C23' H23E 109.5 . . ?
C21' C23' H23F 109.5 . . ?
H23D C23' H23F 109.5 . . ?
H23E C23' H23F 109.5 . . ?
C21' C24' H24D 109.5 . . ?
C21' C24' H24E 109.5 . . ?
H24D C24' H24E 109.5 . . ?
C21' C24' H24F 109.5 . . ?
H24D C24' H24F 109.5 . . ?
H24E C24' H24F 109.5 . . ?
C57 C55 C58 109.2(9) . . ?
C57 C55 C56 107.8(9) . . ?
C58 C55 C56 108.1(9) . . ?
C57 C55 C46 109.6(9) . . ?
C58 C55 C46 112.8(9) . . ?
C56 C55 C46 109.3(9) . . ?
C55 C56 H56A 109.5 . . ?
C55 C56 H56B 109.5 . . ?
H56A C56 H56B 109.5 . . ?
C55 C56 H56C 109.5 . . ?
H56A C56 H56C 109.5 . . ?
H56B C56 H56C 109.5 . . ?
C55 C57 H57A 109.5 . . ?
C55 C57 H57B 109.5 . . ?
H57A C57 H57B 109.5 . . ?
C55 C57 H57C 109.5 . . ?
H57A C57 H57C 109.5 . . ?
H57B C57 H57C 109.5 . . ?
C55 C58 H58A 109.5 . . ?
C55 C58 H58B 109.5 . . ?
H58A C58 H58B 109.5 . . ?
C55 C58 H58C 109.5 . . ?
H58A C58 H58C 109.5 . . ?
H58B C58 H58C 109.5 . . ?
C46 C55' C57' 113.1(8) . . ?
C46 C55' C56' 109.0(8) . . ?
C57' C55' C56' 107.8(8) . . ?
C46 C55' C58' 108.5(8) . . ?
C57' C55' C58' 108.6(8) . . ?
C56' C55' C58' 109.7(8) . . ?
C55' C56' H56D 109.5 . . ?
C55' C56' H56E 109.5 . . ?
H56D C56' H56E 109.5 . . ?
C55' C56' H56F 109.5 . . ?
H56D C56' H56F 109.5 . . ?
H56E C56' H56F 109.5 . . ?
C55' C57' H57D 109.5 . . ?
C55' C57' H57E 109.5 . . ?
H57D C57' H57E 109.5 . . ?
C55' C57' H57F 109.5 . . ?
H57D C57' H57F 109.5 . . ?
H57E C57' H57F 109.5 . . ?
C55' C58' H58D 109.5 . . ?
C55' C58' H58E 109.5 . . ?
H58D C58' H58E 109.5 . . ?
C55' C58' H58F 109.5 . . ?
H58D C58' H58F 109.5 . . ?
H58E C58' H58F 109.5 . . ?
C20 N1 C9 108.09(19) . . ?
C20 N1 C4 123.5(2) . . ?
C9 N1 C4 125.4(2) . . ?
C43 N2 C54 108.13(18) . . ?
C43 N2 C38 125.2(2) . . ?
C54 N2 C38 126.0(2) . . ?

loop_
_geom_bond_atom_site_label_1
_geom_bond_atom_site_label_2
_geom_bond_distance
_geom_bond_site_symmetry_2
_geom_bond_publ_flag
B1 C34 1.565(5) 2_677 ?
B1 C29 1.566(5) . ?
B1 C1 1.587(4) . ?
B2 C68 1.543(4) 2_565 ?
B2 C63 1.562(5) . ?
B2 C35 1.581(4) . ?
C1 C2 1.388(4) . ?
C1 C6 1.394(4) . ?
C2 C3 1.398(4) . ?
C2 C7 1.524(5) . ?
C3 C4 1.358(4) . ?
C3 H3 0.9500 . ?
C4 C5 1.382(4) . ?
C4 N1 1.432(3) . ?
C5 C6 1.389(3) . ?
C5 H5 0.9500 . ?
C6 C8 1.511(4) . ?
C7 H7A 0.9800 . ?
C7 H7B 0.9800 . ?
C7 H7C 0.9800 . ?
C8 H8A 0.9800 . ?
C8 H8B 0.9800 . ?
C8 H8C 0.9800 . ?
C9 C10 1.387(4) . ?
C9 N1 1.397(3) . ?
C9 C14 1.402(3) . ?
C10 C11 1.378(4) . ?
C10 H10 0.9500 . ?
C11 C12 1.404(3) . ?
C11 H11 0.9500 . ?
C12 C13 1.392(3) . ?
C12 C21 1.48(2) . ?
C12 C21' 1.572(14) . ?
C13 C14 1.389(3) . ?
C13 H13 0.9500 . ?
C14 C15 1.450(3) . ?
C15 C16 1.395(3) . ?
C15 C20 1.408(3) . ?
C16 C17 1.391(3) . ?
C16 H16 0.9500 . ?
C17 C18 1.397(3) . ?
C17 C25 1.540(4) . ?
C18 C19 1.377(4) . ?
C18 H18 0.9500 . ?
C19 C20 1.381(4) . ?
C19 H19 0.9500 . ?
C20 N1 1.396(3) . ?
C25 C27 1.524(4) . ?
C25 C28 1.535(4) . ?
C25 C26 1.537(4) . ?
C26 H26A 0.9800 . ?
C26 H26B 0.9800 . ?
C26 H26C 0.9800 . ?
C27 H27A 0.9800 . ?
C27 H27B 0.9800 . ?
C27 H27C 0.9800 . ?
C28 H28A 0.9800 . ?
C28 H28B 0.9800 . ?
C28 H28C 0.9800 . ?
C29 C30 1.386(5) . ?
C29 C34 1.430(4) . ?
C30 C31 1.396(5) . ?
C30 H30 0.9500 . ?
C31 C32 1.383(5) . ?
C31 H31 0.9500 . ?
C32 C33 1.380(5) . ?
C32 H32 0.9500 . ?
C33 C34 1.394(5) . ?
C33 H33 0.9500 . ?
C34 B1 1.565(5) 2_677 ?
C35 C40 1.404(4) . ?
C35 C36 1.405(4) . ?
C36 C37 1.395(3) . ?
C36 C41 1.506(4) . ?
C37 C38 1.385(4) . ?
C37 H37 0.9500 . ?
C38 C39 1.381(4) . ?
C38 N2 1.424(3) . ?
C39 C40 1.398(4) . ?
C39 H39 0.9500 . ?
C40 C42 1.517(4) . ?
C41 H41A 0.9800 . ?
C41 H41B 0.9800 . ?
C41 H41C 0.9800 . ?
C42 H42A 0.9800 . ?
C42 H42B 0.9800 . ?
C42 H42C 0.9800 . ?
C43 C44 1.391(3) . ?
C43 N2 1.398(3) . ?
C43 C48 1.405(3) . ?
C44 C45 1.373(3) . ?
C44 H44 0.9500 . ?
C45 C46 1.412(3) . ?
C45 H45 0.9500 . ?
C46 C47 1.391(3) . ?
C46 C55' 1.519(16) . ?
C46 C55 1.542(18) . ?
C47 C48 1.391(3) . ?
C47 H47 0.9500 . ?
C48 C49 1.450(3) . ?
C49 C50 1.386(3) . ?
C49 C54 1.408(3) . ?
C50 C51 1.390(3) . ?
C50 H50 0.9500 . ?
C51 C52 1.402(3) . ?
C51 C59 1.537(3) . ?
C52 C53 1.381(3) . ?
C52 H52 0.9500 . ?
C53 C54 1.381(3) . ?
C53 H53 0.9500 . ?
C54 N2 1.402(3) . ?
C59 C61 1.527(4) . ?
C59 C60 1.528(4) . ?
C59 C62 1.532(4) . ?
C60 H60A 0.9800 . ?
C60 H60B 0.9800 . ?
C60 H60C 0.9800 . ?
C61 H61A 0.9800 . ?
C61 H61B 0.9800 . ?
C61 H61C 0.9800 . ?
C62 H62A 0.9800 . ?
C62 H62B 0.9800 . ?
C62 H62C 0.9800 . ?
C63 C64 1.393(4) . ?
C63 C68 1.433(4) . ?
C64 C65 1.390(4) . ?
C64 H64 0.9500 . ?
C65 C66 1.392(4) . ?
C65 H65 0.9500 . ?
C66 C67 1.383(4) . ?
C66 H66 0.9500 . ?
C67 C68 1.392(4) . ?
C67 H67 0.9500 . ?
C68 B2 1.543(4) 2_565 ?
C21 C24 1.522(14) . ?
C21 C22 1.538(14) . ?
C21 C23 1.539(14) . ?
C22 H22A 0.9800 . ?
C22 H22B 0.9800 . ?
C22 H22C 0.9800 . ?
C23 H23A 0.9800 . ?
C23 H23B 0.9800 . ?
C23 H23C 0.9800 . ?
C24 H24A 0.9800 . ?
C24 H24B 0.9800 . ?
C24 H24C 0.9800 . ?
C21' C24' 1.512(11) . ?
C21' C22' 1.528(10) . ?
C21' C23' 1.534(10) . ?
C22' H22D 0.9800 . ?
C22' H22E 0.9800 . ?
C22' H22F 0.9800 . ?
C23' H23D 0.9800 . ?
C23' H23E 0.9800 . ?
C23' H23F 0.9800 . ?
C24' H24D 0.9800 . ?
C24' H24E 0.9800 . ?
C24' H24F 0.9800 . ?
C55 C57 1.517(12) . ?
C55 C58 1.530(13) . ?
C55 C56 1.540(12) . ?
C56 H56A 0.9800 . ?
C56 H56B 0.9800 . ?
C56 H56C 0.9800 . ?
C57 H57A 0.9800 . ?
C57 H57B 0.9800 . ?
C57 H57C 0.9800 . ?
C58 H58A 0.9800 . ?
C58 H58B 0.9800 . ?
C58 H58C 0.9800 . ?
C55' C57' 1.521(11) . ?
C55' C56' 1.534(12) . ?
C55' C58' 1.539(11) . ?
C56' H56D 0.9800 . ?
C56' H56E 0.9800 . ?
C56' H56F 0.9800 . ?
C57' H57D 0.9800 . ?
C57' H57E 0.9800 . ?
C57' H57F 0.9800 . ?
C58' H58D 0.9800 . ?
C58' H58E 0.9800 . ?
C58' H58F 0.9800 . ?
